data_7150408
loop_
_publ_author_name
'Cariou, Claire A. M.'
'Snaith, John S.'

_publ_section_title
;
 Stereoselective synthesis of 2,4,5-trisubstituted piperidines by
 carbonyl ene and Prins cyclisations.
;
_journal_issue 1
_journal_name_full 'Organic &amp; biomolecular chemistry'
_journal_page_first 51
_journal_page_last 53
_journal_paper_doi 10.1039/b515547a
_journal_volume 4
_journal_year 2006
_chemical_formula_moiety 'C18 H27 N O3 S'
_chemical_formula_sum 'C18 H27 N O3 S'
_chemical_formula_weight 337.47
_chemical_name_systematic
;
?
;
_space_group_IT_number 4
_symmetry_cell_setting monoclinic
_symmetry_space_group_name_Hall 'P 2yb'
_symmetry_space_group_name_H-M 'P 1 21 1'
_atom_sites_solution_hydrogens geom
_atom_sites_solution_primary direct
_atom_sites_solution_secondary difmap
_audit_creation_method SHELXL-97
_cell_angle_alpha 90.00
_cell_angle_beta 97.9640(10)
_cell_angle_gamma 90.00
_cell_formula_units_Z 4
_cell_length_a 8.47570(10)
_cell_length_b 19.2080(3)
_cell_length_c 11.8021(2)
_cell_measurement_reflns_used 5423
_cell_measurement_temperature 296(2)
_cell_measurement_theta_max 70.59
_cell_measurement_theta_min 4.43
_cell_volume 1902.87(5)
_computing_structure_refinement 'SHELXL-97 (Sheldrick, 1997)'
_diffrn_ambient_temperature 296(2)
_diffrn_measured_fraction_theta_full 0.956
_diffrn_measured_fraction_theta_max 0.956
_diffrn_measurement_device_type 'Bruker Smart 6000 CCD'
_diffrn_measurement_method 'CCD slices'
_diffrn_radiation_monochromator graphite
_diffrn_radiation_source 'fine-focus sealed tube'
_diffrn_radiation_type CuK\a
_diffrn_radiation_wavelength 1.54178
_diffrn_reflns_av_R_equivalents 0.0338
_diffrn_reflns_av_sigmaI/netI 0.0495
_diffrn_reflns_limit_h_max 10
_diffrn_reflns_limit_h_min -9
_diffrn_reflns_limit_k_max 22
_diffrn_reflns_limit_k_min -19
_diffrn_reflns_limit_l_max 14
_diffrn_reflns_limit_l_min -12
_diffrn_reflns_number 12353
_diffrn_reflns_theta_full 70.59
_diffrn_reflns_theta_max 70.59
_diffrn_reflns_theta_min 4.43
_exptl_absorpt_coefficient_mu 1.617
_exptl_absorpt_correction_T_max 0.6427
_exptl_absorpt_correction_T_min 0.4987
_exptl_absorpt_correction_type empirical
_exptl_absorpt_process_details 'Sadabs in SaintPlus'
_exptl_crystal_colour colourless
_exptl_crystal_density_diffrn 1.178
_exptl_crystal_density_method 'not measured'
_exptl_crystal_description block
_exptl_crystal_F_000 728
_exptl_crystal_size_max 0.50
_exptl_crystal_size_mid 0.30
_exptl_crystal_size_min 0.30
_refine_diff_density_max 0.462
_refine_diff_density_min -0.197
_refine_diff_density_rms 0.037
_refine_ls_abs_structure_details 'Flack H D (1983), Acta Cryst. A39, 876-881'
_refine_ls_abs_structure_Flack 0.009(13)
_refine_ls_extinction_method none
_refine_ls_goodness_of_fit_ref 1.031
_refine_ls_hydrogen_treatment mixed
_refine_ls_matrix_type full
_refine_ls_number_parameters 425
_refine_ls_number_reflns 5917
_refine_ls_number_restraints 1
_refine_ls_restrained_S_all 1.031
_refine_ls_R_factor_all 0.0413
_refine_ls_R_factor_gt 0.0374
_refine_ls_shift/su_max 0.046
_refine_ls_shift/su_mean 0.001
_refine_ls_structure_factor_coef Fsqd
_refine_ls_weighting_details 'calc w=1/[\s^2^(Fo^2^)+(0.0584P)^2^+0.0814P] where P=(Fo^2^+2Fc^2^)/3'
_refine_ls_weighting_scheme calc
_refine_ls_wR_factor_gt 0.0998
_refine_ls_wR_factor_ref 0.1035
_reflns_number_gt 5423
_reflns_number_total 5917
_reflns_threshold_expression >2sigma(I)
_cod_data_source_file b515547a.txt
_cod_data_source_block clc115b
_cod_depositor_comments
;
The following automatic conversions were performed:
'_symmetry_cell_setting' value 'Monoclinic' changed to 'monoclinic'
according to '/home/saulius/struct/CIF-dictionaries/cif_core.dic'
dictionary named 'cif_core.dic' version 2.4.1 from
2010-06-29.

'_exptl_absorpt_correction_type' value 'Empirical' changed to
'empirical' according to
'/home/saulius/struct/CIF-dictionaries/cif_core.dic' dictionary named
'cif_core.dic' version 2.4.1 from 2010-06-29.

Automatic conversion script
Id: cif_fix_enum 1527 2010-12-29 10:47:43Z saulius 
;
_cod_original_sg_symbol_H-M P21
_cod_database_code 7150408

loop_
_symmetry_equiv_pos_as_xyz
'x, y, z'
'-x, y+1/2, -z'

loop_
_atom_site_label
_atom_site_type_symbol
_atom_site_fract_x
_atom_site_fract_y
_atom_site_fract_z
_atom_site_U_iso_or_equiv
_atom_site_adp_type
_atom_site_occupancy
_atom_site_symmetry_multiplicity
_atom_site_calc_flag
_atom_site_refinement_flags
_atom_site_disorder_assembly
_atom_site_disorder_group
C20 C -0.1354(8) -0.7914(2) -0.9483(6) 0.151(2) Uani 1 1 d . . .
H20A H -0.0469 -0.8027 -0.8914 0.226 Uiso 1 1 calc R . .
H20B H -0.1235 -0.8148 -1.0185 0.226 Uiso 1 1 calc R . .
H20C H -0.2327 -0.8061 -0.9225 0.226 Uiso 1 1 calc R . .
C21 C -0.1403(5) -0.71303(18) -0.9682(4) 0.0930(10) Uani 1 1 d . . .
C22 C -0.2139(4) -0.6841(2) -1.0678(3) 0.0927(10) Uani 1 1 d . . .
H22 H -0.2632 -0.7130 -1.1253 0.111 Uiso 1 1 calc R . .
C23 C -0.2166(4) -0.61294(18) -1.0847(2) 0.0770(8) Uani 1 1 d . . .
H23 H -0.2652 -0.5946 -1.1537 0.092 Uiso 1 1 calc R . .
C24 C -0.1472(3) -0.56884(14) -0.9992(2) 0.0607(6) Uani 1 1 d . . .
C25 C -0.0747(3) -0.59720(17) -0.8981(2) 0.0731(7) Uani 1 1 d . . .
H25 H -0.0282 -0.5684 -0.8395 0.088 Uiso 1 1 calc R . .
C26 C -0.0713(4) -0.66848(18) -0.8841(3) 0.0852(9) Uani 1 1 d . . .
H26 H -0.0209 -0.6871 -0.8157 0.102 Uiso 1 1 calc R . .
N2 N -0.3210(2) -0.44962(11) -0.97899(16) 0.0545(4) Uani 1 1 d . . .
C28 C -0.4709(2) -0.45861(14) -1.0561(2) 0.0575(5) Uani 1 1 d . . .
H28A H -0.4477 -0.4653 -1.1336 0.069 Uiso 1 1 calc R . .
H28B H -0.5344 -0.4166 -1.0550 0.069 Uiso 1 1 calc R . .
C29 C -0.5657(3) -0.51979(14) -1.0228(2) 0.0592(6) Uani 1 1 d . . .
H29 H -0.4964 -0.5607 -1.0217 0.071 Uiso 1 1 calc R . .
C30 C -0.6002(3) -0.50898(15) -0.8998(2) 0.0653(6) Uani 1 1 d . . .
H30 H -0.6545 -0.5502 -0.8753 0.078 Uiso 1 1 calc R . .
C31 C -0.4455(3) -0.49831(15) -0.8207(2) 0.0667(6) Uani 1 1 d . . .
H31A H -0.3868 -0.5418 -0.8153 0.080 Uiso 1 1 calc R . .
H31B H -0.4706 -0.4876 -0.7449 0.080 Uiso 1 1 calc R . .
C32 C -0.3373(3) -0.44115(14) -0.8560(2) 0.0566(5) Uani 1 1 d . . .
H32 H -0.2315 -0.4485 -0.8124 0.068 Uiso 1 1 calc R . .
C33 C -0.3866(4) -0.36616(17) -0.8333(3) 0.0840(9) Uani 1 1 d . . .
H33 H -0.4934 -0.3579 -0.8746 0.101 Uiso 1 1 calc R . .
C34 C -0.3904(6) -0.3543(3) -0.7062(4) 0.1360(18) Uani 1 1 d . . .
H34A H -0.2912 -0.3691 -0.6637 0.204 Uiso 1 1 calc R . .
H34B H -0.4761 -0.3807 -0.6821 0.204 Uiso 1 1 calc R . .
H34C H -0.4064 -0.3058 -0.6925 0.204 Uiso 1 1 calc R . .
C35 C -0.2709(6) -0.31405(19) -0.8754(4) 0.1172(15) Uani 1 1 d . . .
H35A H -0.1648 -0.3233 -0.8385 0.176 Uiso 1 1 calc R . .
H35B H -0.3011 -0.2676 -0.8575 0.176 Uiso 1 1 calc R . .
H35C H -0.2742 -0.3186 -0.9567 0.176 Uiso 1 1 calc R . .
C36 C -0.7140(3) -0.53542(19) -1.1070(3) 0.0761(8) Uani 1 1 d . . .
C37 C -0.7643(5) -0.6094(2) -1.1117(4) 0.1227(16) Uani 1 1 d . . .
H37A H -0.8669 -0.6135 -1.1572 0.184 Uiso 1 1 calc R . .
H37B H -0.7705 -0.6259 -1.0357 0.184 Uiso 1 1 calc R . .
H37C H -0.6880 -0.6367 -1.1453 0.184 Uiso 1 1 calc R . .
O3 O -0.0301(2) -0.44896(12) -0.9403(2) 0.0809(5) Uani 1 1 d . . .
O4 O -0.1677(2) -0.46520(13) -1.13800(18) 0.0863(6) Uani 1 1 d . . .
O6 O -0.69732(19) -0.44942(12) -0.89121(17) 0.0779(5) Uani 1 1 d . . .
H6 H -0.7889 -0.4580 -0.9200 0.117 Uiso 1 1 calc R . .
S2 S -0.15759(6) -0.47791(3) -1.01841(6) 0.06225(16) Uani 1 1 d . . .
C1 C -0.8492(5) -0.4855(2) -0.6182(4) 0.1074(11) Uani 1 1 d . . .
H1A H -0.8458 -0.5125 -0.5495 0.161 Uiso 1 1 calc R . .
H1B H -0.7506 -0.4909 -0.6487 0.161 Uiso 1 1 calc R . .
H1C H -0.9356 -0.5013 -0.6735 0.161 Uiso 1 1 calc R . .
C2 C -0.8734(3) -0.40997(16) -0.5915(3) 0.0739(7) Uani 1 1 d . . .
C3 C -0.8708(4) -0.36008(18) -0.6736(3) 0.0795(8) Uani 1 1 d . . .
H3 H -0.8543 -0.3733 -0.7468 0.095 Uiso 1 1 calc R . .
C4 C -0.8918(3) -0.29092(17) -0.6506(2) 0.0711(7) Uani 1 1 d . . .
H4 H -0.8891 -0.2579 -0.7080 0.085 Uiso 1 1 calc R . .
C5 C -0.9170(3) -0.27015(14) -0.5426(2) 0.0593(6) Uani 1 1 d . . .
C6 C -0.9219(3) -0.31946(15) -0.4583(2) 0.0695(7) Uani 1 1 d . . .
H6' H -0.9398 -0.3062 -0.3854 0.083 Uiso 1 1 calc R . .
C7 C -0.8998(4) -0.38895(17) -0.4835(3) 0.0803(8) Uani 1 1 d . . .
H7 H -0.9028 -0.4222 -0.4266 0.096 Uiso 1 1 calc R . .
N1 N -0.7525(2) -0.15125(11) -0.47605(17) 0.0553(4) Uani 1 1 d . . .
C9 C -0.6587(3) -0.12327(14) -0.5625(2) 0.0623(6) Uani 1 1 d . . .
H9 H -0.7294 -0.1216 -0.6355 0.075 Uiso 1 1 calc R . .
C10 C -0.5244(4) -0.1736(2) -0.5771(3) 0.0823(8) Uani 1 1 d . . .
H10A H -0.5698 -0.2143 -0.6180 0.099 Uiso 1 1 calc R . .
H10B H -0.4539 -0.1515 -0.6243 0.099 Uiso 1 1 calc R . .
C11 C -0.4264(3) -0.19729(15) -0.4667(3) 0.0763(8) Uani 1 1 d . . .
H11 H -0.3512 -0.2332 -0.4842 0.092 Uiso 1 1 calc R . .
C12 C -0.5350(3) -0.22783(14) -0.3859(3) 0.0692(7) Uani 1 1 d . . .
H12 H -0.5902 -0.2677 -0.4252 0.083 Uiso 1 1 calc R . .
C13 C -0.6614(2) -0.17454(14) -0.36768(19) 0.0554(5) Uani 1 1 d . . .
H13A H -0.7339 -0.1948 -0.3200 0.066 Uiso 1 1 calc R . .
H13B H -0.6106 -0.1346 -0.3276 0.066 Uiso 1 1 calc R . .
C14 C -0.6079(4) -0.04776(16) -0.5308(3) 0.0732(7) Uani 1 1 d . . .
H14 H -0.5446 -0.0480 -0.4548 0.088 Uiso 1 1 calc R . .
C15 C -0.7515(5) -0.0025(2) -0.5268(5) 0.1181(14) Uani 1 1 d . . .
H15A H -0.8241 -0.0082 -0.5962 0.177 Uiso 1 1 calc R . .
H15B H -0.7190 0.0453 -0.5189 0.177 Uiso 1 1 calc R . .
H15C H -0.8033 -0.0158 -0.4627 0.177 Uiso 1 1 calc R . .
C16 C -0.5042(6) -0.0186(3) -0.6170(3) 0.1168(15) Uani 1 1 d . . .
H16A H -0.5602 -0.0229 -0.6931 0.175 Uiso 1 1 calc R . .
H16B H -0.4062 -0.0443 -0.6112 0.175 Uiso 1 1 calc R . .
H16C H -0.4814 0.0296 -0.6004 0.175 Uiso 1 1 calc R . .
C17 C -0.4446(4) -0.25488(17) -0.2748(4) 0.0989(12) Uani 1 1 d . . .
C18 C -0.4451(10) -0.2231(4) -0.1757(5) 0.208(4) Uani 1 1 d . . .
H18A H -0.3757 -0.2375 -0.1120 0.249 Uiso 1 1 calc R . .
H18B H -0.5149 -0.1864 -0.1696 0.249 Uiso 1 1 calc R . .
C19 C -0.3341(8) -0.3132(3) -0.2849(7) 0.183(3) Uani 1 1 d . . .
H19A H -0.2966 -0.3110 -0.3580 0.275 Uiso 1 1 calc R . .
H19B H -0.3886 -0.3565 -0.2782 0.275 Uiso 1 1 calc R . .
H19C H -0.2452 -0.3099 -0.2252 0.275 Uiso 1 1 calc R . .
C38 C -0.7940(3) -0.4876(3) -1.1711(3) 0.0969(11) Uani 1 1 d . . .
H38A H -0.8845 -0.4999 -1.2209 0.116 Uiso 1 1 calc R . .
H38B H -0.7600 -0.4416 -1.1666 0.116 Uiso 1 1 calc R . .
O1 O -0.9976(2) -0.14608(13) -0.6131(2) 0.0896(7) Uani 1 1 d . . .
O2 O -1.00991(18) -0.17620(12) -0.41172(18) 0.0793(5) Uani 1 1 d . . .
O5 O -0.3392(2) -0.14040(12) -0.4115(2) 0.0855(6) Uani 1 1 d . . .
H5 H -0.2435 -0.1472 -0.4107 0.128 Uiso 1 1 calc R . .
S1 S -0.93123(6) -0.18080(3) -0.51150(5) 0.06291(16) Uani 1 1 d . . .

loop_
_atom_site_aniso_label
_atom_site_aniso_U_11
_atom_site_aniso_U_22
_atom_site_aniso_U_33
_atom_site_aniso_U_23
_atom_site_aniso_U_13
_atom_site_aniso_U_12
C20 0.178(5) 0.078(3) 0.206(6) -0.004(3) 0.061(5) 0.015(3)
C21 0.093(2) 0.079(2) 0.113(3) -0.0150(19) 0.0339(19) 0.0147(17)
C22 0.089(2) 0.089(3) 0.099(2) -0.036(2) 0.0091(16) 0.0126(18)
C23 0.0714(16) 0.092(2) 0.0654(16) -0.0191(14) 0.0028(12) 0.0168(14)
C24 0.0434(11) 0.0787(17) 0.0607(13) -0.0120(11) 0.0095(9) 0.0114(10)
C25 0.0647(15) 0.085(2) 0.0667(16) -0.0126(13) 0.0008(12) 0.0138(13)
C26 0.092(2) 0.085(2) 0.0800(18) 0.0091(16) 0.0156(15) 0.0238(17)
N2 0.0379(8) 0.0623(11) 0.0628(11) -0.0007(9) 0.0058(7) -0.0001(7)
C28 0.0423(11) 0.0724(16) 0.0577(12) -0.0024(10) 0.0064(8) 0.0043(9)
C29 0.0425(11) 0.0671(16) 0.0697(14) -0.0130(11) 0.0137(9) 0.0019(10)
C30 0.0467(12) 0.0808(17) 0.0708(15) -0.0017(12) 0.0164(10) -0.0059(11)
C31 0.0569(13) 0.0842(19) 0.0600(14) 0.0080(12) 0.0109(10) 0.0058(11)
C32 0.0435(10) 0.0658(14) 0.0583(13) -0.0066(10) -0.0008(9) 0.0096(10)
C33 0.0710(17) 0.0734(19) 0.100(2) -0.0268(16) -0.0139(14) 0.0210(14)
C34 0.144(4) 0.138(4) 0.128(3) -0.067(3) 0.024(3) 0.023(3)
C35 0.140(4) 0.0589(19) 0.140(3) -0.005(2) -0.029(3) -0.007(2)
C36 0.0468(13) 0.107(2) 0.0779(17) -0.0342(16) 0.0193(11) -0.0122(14)
C37 0.093(3) 0.126(4) 0.150(4) -0.058(3) 0.020(2) -0.041(2)
O3 0.0411(8) 0.0860(13) 0.1156(15) -0.0119(11) 0.0109(9) -0.0072(8)
O4 0.0611(10) 0.1202(18) 0.0839(13) 0.0227(12) 0.0320(9) 0.0118(10)
O6 0.0425(8) 0.1117(15) 0.0796(12) -0.0332(10) 0.0094(8) 0.0083(9)
S2 0.0389(3) 0.0740(4) 0.0754(4) 0.0019(3) 0.0134(2) 0.0017(2)
C1 0.103(2) 0.088(3) 0.130(3) -0.025(2) 0.010(2) 0.000(2)
C2 0.0575(14) 0.0794(19) 0.0822(19) -0.0152(15) 0.0004(12) -0.0047(12)
C3 0.0777(18) 0.090(2) 0.0709(17) -0.0192(15) 0.0127(13) -0.0087(15)
C4 0.0732(16) 0.0801(19) 0.0593(14) -0.0011(12) 0.0070(11) -0.0084(13)
C5 0.0400(11) 0.0792(17) 0.0570(13) -0.0061(11) 0.0010(8) -0.0044(10)
C6 0.0754(16) 0.0771(18) 0.0580(14) -0.0052(12) 0.0165(11) -0.0125(13)
C7 0.0825(18) 0.080(2) 0.0774(18) 0.0050(14) 0.0065(13) -0.0131(15)
N1 0.0416(9) 0.0655(12) 0.0581(11) 0.0010(8) 0.0045(7) 0.0031(8)
C9 0.0623(14) 0.0762(17) 0.0481(12) -0.0032(11) 0.0068(10) -0.0032(11)
C10 0.0713(16) 0.099(2) 0.0827(18) -0.0266(17) 0.0317(14) -0.0049(16)
C11 0.0474(12) 0.0661(17) 0.117(2) -0.0254(15) 0.0194(13) 0.0105(11)
C12 0.0480(12) 0.0528(14) 0.102(2) -0.0097(13) -0.0062(12) 0.0004(10)
C13 0.0421(10) 0.0648(14) 0.0585(12) 0.0043(11) 0.0049(8) 0.0020(10)
C14 0.0747(16) 0.0723(18) 0.0705(16) 0.0104(12) 0.0028(12) -0.0076(13)
C15 0.102(3) 0.077(2) 0.171(4) 0.007(2) 0.003(3) 0.015(2)
C16 0.124(3) 0.134(4) 0.089(2) 0.036(2) 0.004(2) -0.044(3)
C17 0.0674(17) 0.0665(19) 0.150(3) 0.026(2) -0.0316(18) -0.0019(14)
C18 0.287(9) 0.176(6) 0.124(4) -0.001(4) -0.096(5) 0.098(6)
C19 0.153(5) 0.115(4) 0.266(8) 0.042(4) -0.029(5) 0.060(4)
C38 0.0517(14) 0.147(3) 0.088(2) -0.024(2) -0.0054(13) 0.0024(18)
O1 0.0667(12) 0.0914(15) 0.1002(15) 0.0089(11) -0.0257(10) 0.0112(10)
O2 0.0423(8) 0.0971(14) 0.1013(13) -0.0185(12) 0.0203(8) 0.0063(9)
O5 0.0420(9) 0.0759(13) 0.1391(19) -0.0208(12) 0.0143(10) -0.0015(8)
S1 0.0389(2) 0.0749(4) 0.0725(4) -0.0038(3) -0.0011(2) 0.0072(2)

loop_
_atom_type_symbol
_atom_type_description
_atom_type_scat_dispersion_real
_atom_type_scat_dispersion_imag
_atom_type_scat_source
C C 0.0181 0.0091 'International Tables Vol C Tables 4.2.6.8 and 6.1.1.4'
H H 0.0000 0.0000 'International Tables Vol C Tables 4.2.6.8 and 6.1.1.4'
N N 0.0311 0.0180 'International Tables Vol C Tables 4.2.6.8 and 6.1.1.4'
O O 0.0492 0.0322 'International Tables Vol C Tables 4.2.6.8 and 6.1.1.4'
S S 0.3331 0.5567 'International Tables Vol C Tables 4.2.6.8 and 6.1.1.4'

loop_
_geom_angle_atom_site_label_1
_geom_angle_atom_site_label_2
_geom_angle_atom_site_label_3
_geom_angle
_geom_angle_site_symmetry_1
_geom_angle_site_symmetry_3
_geom_angle_publ_flag
C22 C21 C26 117.6(3) . . ?
C22 C21 C20 122.2(4) . . ?
C26 C21 C20 120.2(4) . . ?
C21 C22 C23 121.5(3) . . ?
C22 C23 C24 120.2(3) . . ?
C25 C24 C23 118.9(3) . . ?
C25 C24 S2 120.8(2) . . ?
C23 C24 S2 120.3(2) . . ?
C24 C25 C26 119.8(3) . . ?
C21 C26 C25 122.0(3) . . ?
C28 N2 C32 115.39(16) . . ?
C28 N2 S2 119.04(15) . . ?
C32 N2 S2 121.19(14) . . ?
N2 C28 C29 112.2(2) . . ?
C28 C29 C36 113.9(2) . . ?
C28 C29 C30 108.7(2) . . ?
C36 C29 C30 113.35(18) . . ?
O6 C30 C31 107.9(2) . . ?
O6 C30 C29 111.4(2) . . ?
C31 C30 C29 109.83(18) . . ?
C30 C31 C32 115.5(2) . . ?
N2 C32 C31 109.21(19) . . ?
N2 C32 C33 109.7(2) . . ?
C31 C32 C33 116.1(2) . . ?
C34 C33 C35 108.9(3) . . ?
C34 C33 C32 110.8(3) . . ?
C35 C33 C32 110.8(3) . . ?
C38 C36 C37 121.6(3) . . ?
C38 C36 C29 123.5(3) . . ?
C37 C36 C29 114.9(3) . . ?
O4 S2 O3 120.55(13) . . ?
O4 S2 N2 106.97(11) . . ?
O3 S2 N2 106.53(11) . . ?
O4 S2 C24 107.03(13) . . ?
O3 S2 C24 106.39(12) . . ?
N2 S2 C24 109.02(11) . . ?
C3 C2 C7 118.0(3) . . ?
C3 C2 C1 120.8(3) . . ?
C7 C2 C1 121.2(3) . . ?
C2 C3 C4 121.6(3) . . ?
C3 C4 C5 120.2(3) . . ?
C6 C5 C4 119.5(3) . . ?
C6 C5 S1 120.61(19) . . ?
C4 C5 S1 119.8(2) . . ?
C5 C6 C7 119.2(3) . . ?
C2 C7 C6 121.5(3) . . ?
C13 N1 C9 116.30(17) . . ?
C13 N1 S1 118.61(16) . . ?
C9 N1 S1 121.53(16) . . ?
N1 C9 C10 109.3(2) . . ?
N1 C9 C14 109.5(2) . . ?
C10 C9 C14 115.9(2) . . ?
C11 C10 C9 115.0(2) . . ?
O5 C11 C10 110.5(3) . . ?
O5 C11 C12 109.1(2) . . ?
C10 C11 C12 110.2(2) . . ?
C17 C12 C13 113.0(3) . . ?
C17 C12 C11 113.2(2) . . ?
C13 C12 C11 109.1(2) . . ?
N1 C13 C12 112.2(2) . . ?
C15 C14 C16 110.5(3) . . ?
C15 C14 C9 110.5(3) . . ?
C16 C14 C9 110.4(3) . . ?
C18 C17 C19 120.2(4) . . ?
C18 C17 C12 123.0(3) . . ?
C19 C17 C12 116.1(5) . . ?
O1 S1 O2 119.33(14) . . ?
O1 S1 N1 107.55(13) . . ?
O2 S1 N1 106.94(11) . . ?
O1 S1 C5 108.21(13) . . ?
O2 S1 C5 106.49(13) . . ?
N1 S1 C5 107.86(10) . . ?

loop_
_geom_bond_atom_site_label_1
_geom_bond_atom_site_label_2
_geom_bond_distance
_geom_bond_site_symmetry_2
_geom_bond_publ_flag
C20 C21 1.524(6) . ?
C21 C22 1.370(5) . ?
C21 C26 1.378(5) . ?
C22 C23 1.380(5) . ?
C23 C24 1.385(4) . ?
C24 C25 1.376(4) . ?
C24 S2 1.762(3) . ?
C25 C26 1.379(5) . ?
N2 C28 1.467(3) . ?
N2 C32 1.486(3) . ?
N2 S2 1.6148(18) . ?
C28 C29 1.506(4) . ?
C29 C36 1.521(4) . ?
C29 C30 1.534(4) . ?
C30 O6 1.421(3) . ?
C30 C31 1.515(4) . ?
C31 C32 1.525(4) . ?
C32 C33 1.533(4) . ?
C33 C34 1.522(6) . ?
C33 C35 1.532(6) . ?
C36 C38 1.316(5) . ?
C36 C37 1.483(5) . ?
O3 S2 1.432(2) . ?
O4 S2 1.423(2) . ?
C1 C2 1.504(5) . ?
C2 C3 1.365(5) . ?
C2 C7 1.385(4) . ?
C3 C4 1.372(5) . ?
C4 C5 1.380(4) . ?
C5 C6 1.378(4) . ?
C5 S1 1.763(3) . ?
C6 C7 1.386(4) . ?
N1 C13 1.469(3) . ?
N1 C9 1.479(3) . ?
N1 S1 1.6176(19) . ?
C9 C10 1.521(4) . ?
C9 C14 1.544(4) . ?
C10 C11 1.515(5) . ?
C11 O5 1.425(3) . ?
C11 C12 1.531(4) . ?
C12 C17 1.516(5) . ?
C12 C13 1.519(3) . ?
C14 C15 1.501(5) . ?
C14 C16 1.539(5) . ?
C17 C18 1.320(7) . ?
C17 C19 1.475(7) . ?
O1 S1 1.418(2) . ?
O2 S1 1.4342(19) . ?
